data_4510406
loop_
_publ_author_name
'Morse, Graham E.'
'Gong, Ivan'
'Kawar, Yazan'
'Lough, Alan J.'
'Bender, Timothy P.'

_publ_section_title
;
 Crystal and Solid-State Arrangement Trends of Halogenated Boron
 Subphthalocyanines
;
_journal_issue 5
_journal_name_full 'Crystal Growth &amp; Design'
_journal_page_first 2138
_journal_paper_doi 10.1021/cg401475b
_journal_volume 14
_journal_year 2014
_chemical_formula_moiety 'C30 B Cl12 F5 N6 O, 0.5(C2 H3 N), 1.25(C7 H8)'
_chemical_formula_sum 'C39.75 H11.5 B Cl12 F5 N6.5 O'
_chemical_formula_weight 1127.26
_chemical_name_common 'F5PhO-Cl12BsubPc toluene solvate'
_chemical_name_systematic (Pentafluorophenolato)(dodecachlorosubphthalocyaninato)boron(III)(toluene2)
_space_group_IT_number 14
_symmetry_cell_setting monoclinic
_symmetry_space_group_name_Hall '-P 2yn'
_symmetry_space_group_name_H-M 'P 1 21/n 1'
_atom_sites_solution_hydrogens geom
_atom_sites_solution_primary direct
_atom_sites_solution_secondary difmap
_audit_creation_method SHELXL-97
_cell_angle_alpha 90.00
_cell_angle_beta 105.5270(12)
_cell_angle_gamma 90.00
_cell_formula_units_Z 4
_cell_length_a 12.0109(3)
_cell_length_b 23.7971(5)
_cell_length_c 15.1235(5)
_cell_measurement_reflns_used 21071
_cell_measurement_temperature 150(1)
_cell_measurement_theta_max 27.5
_cell_measurement_theta_min 2.6
_cell_volume 4164.9(2)
_computing_cell_refinement 'Denzo-SMN (Otwinowski & Minor, 1997)'
_computing_data_collection 'Collect (Nonius B.V., 1997-2002)'
_computing_data_reduction Denzo-SMN
_computing_molecular_graphics 'PLATON (Spek, 2009)'
_computing_publication_material 'SHELXTL V6.1'
_computing_structure_refinement 'SHELXTL V6.1 (Sheldrick, 2008)'
_computing_structure_solution 'SIR-92 (Altomare et al., 1994)'
_diffrn_ambient_temperature 150(1)
_diffrn_detector_area_resol_mean 9
_diffrn_measured_fraction_theta_full 0.946
_diffrn_measured_fraction_theta_max 0.919
_diffrn_measurement_device_type 'Nonius KappaCCD'
_diffrn_measurement_method '\f scans and \w scans with \k offsets'
_diffrn_radiation_monochromator graphite
_diffrn_radiation_source 'fine-focus sealed tube'
_diffrn_radiation_type MoK\a
_diffrn_radiation_wavelength 0.71073
_diffrn_reflns_av_R_equivalents 0.0507
_diffrn_reflns_av_sigmaI/netI 0.0667
_diffrn_reflns_limit_h_max 15
_diffrn_reflns_limit_h_min -15
_diffrn_reflns_limit_k_max 30
_diffrn_reflns_limit_k_min -28
_diffrn_reflns_limit_l_max 19
_diffrn_reflns_limit_l_min -14
_diffrn_reflns_number 21071
_diffrn_reflns_theta_full 25.24
_diffrn_reflns_theta_max 27.58
_diffrn_reflns_theta_min 2.58
_exptl_absorpt_coefficient_mu 0.867
_exptl_absorpt_correction_T_max 0.890
_exptl_absorpt_correction_T_min 0.776
_exptl_absorpt_correction_type multi-scan
_exptl_absorpt_process_details
;
multi-scan from symmetry-related measurements 
 Sortav (Blessing 1995)
;
_exptl_crystal_colour purple
_exptl_crystal_density_diffrn 1.798
_exptl_crystal_density_method 'not measured'
_exptl_crystal_description block
_exptl_crystal_F_000 2230
_exptl_crystal_size_max 0.34
_exptl_crystal_size_mid 0.22
_exptl_crystal_size_min 0.14
_refine_diff_density_max 0.963
_refine_diff_density_min -0.699
_refine_diff_density_rms 0.088
_refine_ls_extinction_method none
_refine_ls_goodness_of_fit_ref 1.032
_refine_ls_hydrogen_treatment constr
_refine_ls_matrix_type full
_refine_ls_number_parameters 577
_refine_ls_number_reflns 8865
_refine_ls_number_restraints 6
_refine_ls_restrained_S_all 1.032
_refine_ls_R_factor_all 0.1057
_refine_ls_R_factor_gt 0.0542
_refine_ls_shift/su_max 0.001
_refine_ls_shift/su_mean 0.000
_refine_ls_structure_factor_coef Fsqd
_refine_ls_weighting_details 'calc w=1/[\s^2^(Fo^2^)+(0.0612P)^2^+5.5387P] where P=(Fo^2^+2Fc^2^)/3'
_refine_ls_weighting_scheme calc
_refine_ls_wR_factor_gt 0.1234
_refine_ls_wR_factor_ref 0.1519
_reflns_number_gt 5542
_reflns_number_total 8865
_reflns_threshold_expression I>2\s(I)
_cod_data_source_file cg401475b_si_009.cif
_cod_data_source_block pentafluorophenoxy-Cl12BsubPc[toluene][k10225]
_cod_depositor_comments
;
The following automatic conversions were performed:

'_symmetry_cell_setting' value 'Monoclinic' changed to 'monoclinic'
according to
/usr/data/users/saulius/crontab/automatic-downloads/rss-feeds/ACS/lib/dictionaries/cif_core.dic
dictionary named 'cif_core.dic' version 2.4.2 from 2011-04-26.

Automatic conversion script
Id: cif_fix_values 2281 2013-09-26 08:29:07Z andrius 

 Adding full bibliography for 4510399--4510406.cif.
;
_cod_original_cell_volume 4164.91(19)
_cod_original_sg_symbol_H-M 'P 21/n'
_cod_original_formula_sum 'C39.75 H11.50 B Cl12 F5 N6.50 O'
_cod_database_code 4510406

loop_
_symmetry_equiv_pos_as_xyz
'x, y, z'
'-x+1/2, y+1/2, -z+1/2'
'-x, -y, -z'
'x-1/2, -y-1/2, z-1/2'

loop_
_atom_site_label
_atom_site_type_symbol
_atom_site_fract_x
_atom_site_fract_y
_atom_site_fract_z
_atom_site_U_iso_or_equiv
_atom_site_adp_type
_atom_site_occupancy
_atom_site_symmetry_multiplicity
_atom_site_calc_flag
_atom_site_refinement_flags
_atom_site_disorder_assembly
_atom_site_disorder_group
Cl1 Cl 0.10081(8) 0.67216(4) 0.19598(7) 0.0360(2) Uani 1 1 d . . .
Cl2 Cl -0.09419(9) 0.60559(5) 0.25089(8) 0.0423(3) Uani 1 1 d . . .
Cl3 Cl -0.08284(9) 0.47638(5) 0.26842(8) 0.0445(3) Uani 1 1 d . . .
Cl4 Cl 0.11670(9) 0.40946(4) 0.22207(8) 0.0435(3) Uani 1 1 d . . .
Cl5 Cl 0.42056(10) 0.32292(4) 0.31212(9) 0.0502(3) Uani 1 1 d . . .
Cl6 Cl 0.60897(11) 0.27476(5) 0.47927(8) 0.0522(3) Uani 1 1 d . . .
Cl7 Cl 0.83242(11) 0.34202(5) 0.56578(8) 0.0540(3) Uani 1 1 d . . .
Cl8 Cl 0.87250(9) 0.45923(4) 0.48912(7) 0.0421(3) Uani 1 1 d . . .
Cl9 Cl 0.86461(9) 0.63846(5) 0.47970(8) 0.0472(3) Uani 1 1 d . . .
Cl10 Cl 0.80826(10) 0.75495(5) 0.55369(8) 0.0525(3) Uani 1 1 d . . .
Cl11 Cl 0.58664(10) 0.81978(4) 0.45371(7) 0.0457(3) Uani 1 1 d . . .
Cl12 Cl 0.40372(9) 0.76447(4) 0.29037(7) 0.0386(2) Uani 1 1 d . . .
F1 F 0.6545(2) 0.44875(9) 0.09467(17) 0.0467(6) Uani 1 1 d . . .
F2 F 0.8495(2) 0.45781(12) 0.0408(2) 0.0658(8) Uani 1 1 d . . .
F3 F 0.9185(3) 0.55964(15) -0.0052(2) 0.0765(10) Uani 1 1 d . . .
F4 F 0.7842(3) 0.65097(13) -0.0056(2) 0.0871(11) Uani 1 1 d . . .
F5 F 0.5875(3) 0.64127(10) 0.0481(2) 0.0642(8) Uani 1 1 d . . .
O1 O 0.5139(2) 0.54031(10) 0.09336(16) 0.0289(6) Uani 1 1 d . . .
N1 N 0.3754(3) 0.54166(11) 0.1809(2) 0.0246(7) Uani 1 1 d . . .
N2 N 0.3733(3) 0.44526(12) 0.2228(2) 0.0274(7) Uani 1 1 d . . .
N3 N 0.5518(2) 0.49394(12) 0.2480(2) 0.0254(7) Uani 1 1 d . . .
N4 N 0.7052(3) 0.54605(12) 0.3467(2) 0.0271(7) Uani 1 1 d . . .
N5 N 0.5487(2) 0.59337(12) 0.24238(19) 0.0242(6) Uani 1 1 d . . .
N6 N 0.3658(2) 0.63929(12) 0.2132(2) 0.0243(6) Uani 1 1 d . . .
C1 C 0.3150(3) 0.58931(15) 0.1884(2) 0.0243(8) Uani 1 1 d . . .
C2 C 0.2014(3) 0.57088(15) 0.1924(2) 0.0258(8) Uani 1 1 d . . .
C3 C 0.1074(3) 0.60056(15) 0.2057(2) 0.0283(8) Uani 1 1 d . . .
C4 C 0.0198(3) 0.57055(16) 0.2282(3) 0.0307(9) Uani 1 1 d . . .
C5 C 0.0241(3) 0.51145(16) 0.2350(3) 0.0312(9) Uani 1 1 d . . .
C6 C 0.1138(3) 0.48193(16) 0.2171(3) 0.0288(8) Uani 1 1 d . . .
C7 C 0.2042(3) 0.51138(15) 0.1966(2) 0.0267(8) Uani 1 1 d . . .
C8 C 0.3191(3) 0.49375(15) 0.1938(2) 0.0259(8) Uani 1 1 d . . .
C9 C 0.4882(3) 0.44736(14) 0.2546(3) 0.0262(8) Uani 1 1 d . . .
C10 C 0.5634(3) 0.41172(15) 0.3233(3) 0.0293(8) Uani 1 1 d . . .
C11 C 0.5454(3) 0.35962(15) 0.3591(3) 0.0334(9) Uani 1 1 d . . .
C12 C 0.6299(4) 0.33850(16) 0.4338(3) 0.0359(9) Uani 1 1 d . . .
C13 C 0.7313(4) 0.36926(17) 0.4729(3) 0.0365(9) Uani 1 1 d . . .
C14 C 0.7495(3) 0.42158(16) 0.4385(3) 0.0329(9) Uani 1 1 d . . .
C15 C 0.6661(3) 0.44322(14) 0.3634(2) 0.0269(8) Uani 1 1 d . . .
C16 C 0.6520(3) 0.49755(15) 0.3176(2) 0.0260(8) Uani 1 1 d . . .
C17 C 0.6486(3) 0.59322(15) 0.3130(2) 0.0264(8) Uani 1 1 d . . .
C18 C 0.6573(3) 0.64870(15) 0.3534(2) 0.0265(8) Uani 1 1 d . . .
C19 C 0.7380(3) 0.67319(16) 0.4285(3) 0.0315(9) Uani 1 1 d . . .
C20 C 0.7134(4) 0.72545(16) 0.4594(3) 0.0347(9) Uani 1 1 d . . .
C21 C 0.6119(3) 0.75443(16) 0.4156(3) 0.0330(9) Uani 1 1 d . . .
C22 C 0.5301(3) 0.73040(15) 0.3424(3) 0.0300(8) Uani 1 1 d . . .
C23 C 0.5530(3) 0.67755(15) 0.3113(2) 0.0262(8) Uani 1 1 d . . .
C24 C 0.4809(3) 0.63924(14) 0.2456(2) 0.0254(8) Uani 1 1 d . . .
C25 C 0.6163(3) 0.54528(15) 0.0737(2) 0.0280(8) Uani 1 1 d . . .
C26 C 0.6854(3) 0.49913(16) 0.0701(3) 0.0331(9) Uani 1 1 d . . .
C27 C 0.7849(4) 0.5034(2) 0.0430(3) 0.0451(11) Uani 1 1 d . . .
C28 C 0.8190(4) 0.5546(2) 0.0183(3) 0.0492(12) Uani 1 1 d . . .
C29 C 0.7520(4) 0.6010(2) 0.0190(3) 0.0519(13) Uani 1 1 d . . .
C30 C 0.6518(4) 0.59574(17) 0.0466(3) 0.0395(10) Uani 1 1 d . . .
B1 B 0.5014(4) 0.54233(16) 0.1859(3) 0.0240(9) Uani 1 1 d . . .
C1S C 0.8196(3) 0.80398(17) 0.2988(2) 0.0700(17) Uani 1 1 d G . .
C2S C 0.8282(3) 0.75410(15) 0.2532(3) 0.0769(19) Uani 1 1 d G . .
H2SA H 0.8951 0.7313 0.2732 0.092 Uiso 1 1 calc R . .
C3S C 0.7389(4) 0.73766(12) 0.1784(3) 0.0774(18) Uani 1 1 d G . .
H3SA H 0.7448 0.7036 0.1473 0.093 Uiso 1 1 calc R . .
C4S C 0.6411(3) 0.77109(15) 0.1492(2) 0.0661(15) Uani 1 1 d G . .
H4SA H 0.5801 0.7599 0.0981 0.079 Uiso 1 1 calc R . .
C5S C 0.6325(3) 0.82098(13) 0.1947(2) 0.0546(13) Uani 1 1 d G . .
H5SA H 0.5656 0.8438 0.1748 0.066 Uiso 1 1 calc R . .
C6S C 0.7217(3) 0.83742(12) 0.2695(2) 0.0600(14) Uani 1 1 d G . .
H6SA H 0.7158 0.8715 0.3006 0.072 Uiso 1 1 calc R . .
C7S C 0.9201(6) 0.8184(3) 0.3759(5) 0.101(2) Uani 1 1 d . . .
H7SA H 0.9783 0.7886 0.3837 0.151 Uiso 1 1 calc R . .
H7SB H 0.8953 0.8221 0.4322 0.151 Uiso 1 1 calc R . .
H7SC H 0.9535 0.8540 0.3627 0.151 Uiso 1 1 calc R . .
N1S N 0.5732(8) 0.4532(4) 0.6033(5) 0.0564(16) Uani 0.50 1 d P A -1
C8S C 0.6166(10) 0.4947(5) 0.5869(8) 0.0564(16) Uani 0.50 1 d P A -1
C9S C 0.6684(10) 0.5476(5) 0.5654(8) 0.0564(16) Uani 0.50 1 d P A -1
H9S1 H 0.6070 0.5749 0.5403 0.085 Uiso 0.50 1 calc PR A -1
H9S2 H 0.7116 0.5402 0.5201 0.085 Uiso 0.50 1 calc PR A -1
H9S3 H 0.7208 0.5627 0.6215 0.085 Uiso 0.50 1 calc PR A -1
C10S C 0.5703(11) 0.5261(5) 0.5265(10) 0.065(4) Uani 0.25 1 d PGD B -2
C11S C 0.4731(13) 0.5444(6) 0.4603(11) 0.065(4) Uani 0.25 1 d PGD B -2
H11A H 0.4700 0.5817 0.4372 0.078 Uiso 0.25 1 calc PR B -2
C12S C 0.3803(12) 0.5082(8) 0.4278(13) 0.065(4) Uani 0.25 1 d PGD B -2
H12A H 0.3138 0.5207 0.3826 0.078 Uiso 0.25 1 calc PR B -2
C13S C 0.3848(14) 0.4537(7) 0.4616(15) 0.065(4) Uani 0.25 1 d PGD B -2
H13A H 0.3214 0.4289 0.4394 0.078 Uiso 0.25 1 calc PR B -2
C14S C 0.4821(16) 0.4354(5) 0.5278(14) 0.065(4) Uani 0.25 1 d PGD B -2
H14A H 0.4852 0.3981 0.5509 0.078 Uiso 0.25 1 calc PR B -2
C15S C 0.5749(13) 0.4716(5) 0.5603(11) 0.065(4) Uani 0.25 1 d PGD B -2
H15A H 0.6414 0.4591 0.6056 0.078 Uiso 0.25 1 calc PR B -2
C16S C 0.6709(14) 0.5654(7) 0.5617(14) 0.065(4) Uani 0.25 1 d PD B -2
H16A H 0.6535 0.6019 0.5311 0.098 Uiso 0.25 1 calc PR B -2
H16B H 0.7402 0.5495 0.5488 0.098 Uiso 0.25 1 calc PR B -2
H16C H 0.6844 0.5703 0.6281 0.098 Uiso 0.25 1 calc PR B -2

loop_
_atom_site_aniso_label
_atom_site_aniso_U_11
_atom_site_aniso_U_22
_atom_site_aniso_U_33
_atom_site_aniso_U_23
_atom_site_aniso_U_13
_atom_site_aniso_U_12
Cl1 0.0370(5) 0.0313(5) 0.0406(6) 0.0046(4) 0.0120(4) 0.0071(4)
Cl2 0.0312(5) 0.0477(6) 0.0525(6) -0.0044(5) 0.0190(5) 0.0063(4)
Cl3 0.0328(6) 0.0496(6) 0.0577(7) 0.0038(5) 0.0236(5) -0.0054(5)
Cl4 0.0367(6) 0.0299(5) 0.0671(7) -0.0005(5) 0.0194(5) -0.0067(4)
Cl5 0.0445(6) 0.0284(5) 0.0779(8) 0.0050(5) 0.0169(6) -0.0033(4)
Cl6 0.0697(8) 0.0363(6) 0.0584(7) 0.0167(5) 0.0308(6) 0.0084(5)
Cl7 0.0691(8) 0.0499(7) 0.0374(6) 0.0129(5) 0.0043(6) 0.0137(6)
Cl8 0.0341(5) 0.0502(6) 0.0385(6) 0.0055(5) 0.0036(4) 0.0030(5)
Cl9 0.0334(6) 0.0543(7) 0.0453(6) -0.0094(5) -0.0044(5) 0.0017(5)
Cl10 0.0540(7) 0.0543(7) 0.0402(6) -0.0173(5) -0.0029(5) -0.0080(5)
Cl11 0.0631(7) 0.0308(5) 0.0418(6) -0.0094(4) 0.0117(5) -0.0034(5)
Cl12 0.0433(6) 0.0285(5) 0.0404(6) 0.0010(4) 0.0052(5) 0.0049(4)
F1 0.0605(17) 0.0348(14) 0.0465(15) 0.0054(11) 0.0172(13) 0.0050(11)
F2 0.0560(18) 0.083(2) 0.0637(19) -0.0103(15) 0.0252(15) 0.0270(15)
F3 0.0500(17) 0.130(3) 0.0633(19) -0.0246(18) 0.0382(16) -0.0292(17)
F4 0.124(3) 0.063(2) 0.096(3) -0.0092(18) 0.066(2) -0.051(2)
F5 0.086(2) 0.0338(15) 0.082(2) 0.0045(14) 0.0376(18) 0.0050(14)
O1 0.0257(13) 0.0392(15) 0.0226(13) -0.0023(11) 0.0079(11) -0.0024(11)
N1 0.0278(16) 0.0231(15) 0.0234(15) -0.0009(12) 0.0075(13) -0.0017(12)
N2 0.0252(16) 0.0255(16) 0.0334(17) -0.0042(13) 0.0110(14) -0.0010(12)
N3 0.0243(16) 0.0265(16) 0.0275(16) -0.0020(13) 0.0103(13) 0.0000(12)
N4 0.0249(16) 0.0315(17) 0.0268(16) -0.0002(13) 0.0101(13) 0.0004(13)
N5 0.0215(15) 0.0269(16) 0.0241(15) 0.0023(12) 0.0062(13) -0.0017(12)
N6 0.0242(16) 0.0232(15) 0.0248(15) 0.0007(12) 0.0051(13) -0.0003(12)
C1 0.0221(18) 0.0288(19) 0.0216(18) 0.0044(15) 0.0055(15) 0.0019(15)
C2 0.0240(19) 0.0287(19) 0.0230(18) 0.0003(15) 0.0037(15) 0.0001(15)
C3 0.028(2) 0.032(2) 0.0245(19) 0.0000(16) 0.0053(16) 0.0016(16)
C4 0.025(2) 0.039(2) 0.028(2) -0.0033(17) 0.0067(16) 0.0013(16)
C5 0.026(2) 0.037(2) 0.031(2) -0.0005(17) 0.0084(17) -0.0020(16)
C6 0.0234(19) 0.032(2) 0.030(2) -0.0016(16) 0.0064(16) -0.0042(15)
C7 0.0255(19) 0.0262(19) 0.029(2) -0.0030(15) 0.0080(16) -0.0007(15)
C8 0.0259(19) 0.0262(19) 0.0268(19) -0.0028(15) 0.0090(16) -0.0028(15)
C9 0.030(2) 0.0209(18) 0.031(2) 0.0001(15) 0.0133(17) -0.0009(14)
C10 0.033(2) 0.0260(19) 0.033(2) -0.0012(16) 0.0154(17) 0.0066(16)
C11 0.034(2) 0.024(2) 0.048(2) 0.0004(17) 0.0194(19) 0.0017(16)
C12 0.047(3) 0.029(2) 0.040(2) 0.0061(17) 0.025(2) 0.0073(18)
C13 0.045(2) 0.034(2) 0.033(2) 0.0077(17) 0.0154(19) 0.0146(19)
C14 0.035(2) 0.036(2) 0.029(2) -0.0022(17) 0.0119(18) 0.0063(17)
C15 0.032(2) 0.0265(19) 0.0260(19) 0.0004(15) 0.0138(17) 0.0056(15)
C16 0.0215(18) 0.032(2) 0.0273(19) 0.0018(15) 0.0115(16) 0.0026(15)
C17 0.0252(19) 0.032(2) 0.0231(18) -0.0005(15) 0.0081(15) -0.0044(15)
C18 0.028(2) 0.0281(19) 0.0242(19) 0.0030(15) 0.0094(16) -0.0039(15)
C19 0.028(2) 0.039(2) 0.026(2) 0.0025(17) 0.0064(16) -0.0041(17)
C20 0.041(2) 0.035(2) 0.029(2) -0.0040(17) 0.0101(18) -0.0114(18)
C21 0.042(2) 0.028(2) 0.030(2) -0.0008(16) 0.0112(18) -0.0081(17)
C22 0.033(2) 0.027(2) 0.031(2) 0.0053(16) 0.0095(17) -0.0008(16)
C23 0.0277(19) 0.0276(19) 0.0239(18) 0.0015(15) 0.0082(16) -0.0035(15)
C24 0.031(2) 0.0254(19) 0.0198(18) 0.0035(14) 0.0067(15) -0.0049(15)
C25 0.027(2) 0.037(2) 0.0208(18) -0.0005(15) 0.0073(16) -0.0062(16)
C26 0.040(2) 0.034(2) 0.026(2) -0.0027(17) 0.0107(18) -0.0028(18)
C27 0.041(3) 0.060(3) 0.034(2) -0.012(2) 0.011(2) 0.009(2)
C28 0.040(3) 0.077(4) 0.037(2) -0.023(2) 0.020(2) -0.020(2)
C29 0.067(3) 0.054(3) 0.042(3) -0.008(2) 0.027(2) -0.030(3)
C30 0.052(3) 0.028(2) 0.042(2) -0.0025(18) 0.018(2) -0.0039(19)
B1 0.026(2) 0.024(2) 0.023(2) -0.0008(16) 0.0089(17) -0.0023(17)
C1S 0.064(4) 0.094(4) 0.045(3) 0.029(3) 0.003(3) -0.034(3)
C2S 0.086(5) 0.046(3) 0.119(6) 0.022(3) 0.061(4) 0.010(3)
C3S 0.089(5) 0.061(4) 0.101(5) 0.004(3) 0.056(4) 0.000(3)
C4S 0.082(4) 0.062(4) 0.059(3) 0.003(3) 0.027(3) -0.018(3)
C5S 0.052(3) 0.048(3) 0.069(3) 0.018(3) 0.025(3) 0.010(2)
C6S 0.088(4) 0.040(3) 0.062(3) 0.006(2) 0.037(3) -0.006(3)
C7S 0.113(6) 0.109(6) 0.077(5) 0.014(4) 0.018(4) -0.013(5)
N1S 0.055(4) 0.080(5) 0.034(3) 0.002(3) 0.012(3) 0.008(3)
C8S 0.055(4) 0.080(5) 0.034(3) 0.002(3) 0.012(3) 0.008(3)
C9S 0.055(4) 0.080(5) 0.034(3) 0.002(3) 0.012(3) 0.008(3)
C10S 0.079(12) 0.066(10) 0.068(7) -0.018(6) 0.050(8) -0.007(6)
C11S 0.079(12) 0.066(10) 0.068(7) -0.018(6) 0.050(8) -0.007(6)
C12S 0.079(12) 0.066(10) 0.068(7) -0.018(6) 0.050(8) -0.007(6)
C13S 0.079(12) 0.066(10) 0.068(7) -0.018(6) 0.050(8) -0.007(6)
C14S 0.079(12) 0.066(10) 0.068(7) -0.018(6) 0.050(8) -0.007(6)
C15S 0.079(12) 0.066(10) 0.068(7) -0.018(6) 0.050(8) -0.007(6)
C16S 0.079(12) 0.066(10) 0.068(7) -0.018(6) 0.050(8) -0.007(6)

loop_
_atom_type_symbol
_atom_type_description
_atom_type_scat_dispersion_real
_atom_type_scat_dispersion_imag
_atom_type_scat_source
C C 0.0033 0.0016 'International Tables Vol C Tables 4.2.6.8 and 6.1.1.4'
H H 0.0000 0.0000 'International Tables Vol C Tables 4.2.6.8 and 6.1.1.4'
B B 0.0013 0.0007 'International Tables Vol C Tables 4.2.6.8 and 6.1.1.4'
Cl Cl 0.1484 0.1585 'International Tables Vol C Tables 4.2.6.8 and 6.1.1.4'
F F 0.0171 0.0103 'International Tables Vol C Tables 4.2.6.8 and 6.1.1.4'
N N 0.0061 0.0033 'International Tables Vol C Tables 4.2.6.8 and 6.1.1.4'
O O 0.0106 0.0060 'International Tables Vol C Tables 4.2.6.8 and 6.1.1.4'

loop_
_geom_angle_atom_site_label_1
_geom_angle_atom_site_label_2
_geom_angle_atom_site_label_3
_geom_angle
C25 O1 B1 123.2(3)
C8 N1 C1 112.7(3)
C8 N1 B1 122.3(3)
C1 N1 B1 122.6(3)
C9 N2 C8 116.8(3)
C9 N3 C16 112.8(3)
C9 N3 B1 121.8(3)
C16 N3 B1 123.6(3)
C16 N4 C17 116.7(3)
C24 N5 C17 112.2(3)
C24 N5 B1 121.6(3)
C17 N5 B1 123.8(3)
C24 N6 C1 116.7(3)
N6 C1 N1 123.1(3)
N6 C1 C2 128.2(3)
N1 C1 C2 106.2(3)
C3 C2 C7 120.7(3)
C3 C2 C1 131.4(3)
C7 C2 C1 107.0(3)
C4 C3 C2 118.2(3)
C4 C3 Cl1 120.9(3)
C2 C3 Cl1 120.9(3)
C3 C4 C5 121.1(3)
C3 C4 Cl2 119.8(3)
C5 C4 Cl2 119.1(3)
C6 C5 C4 120.8(3)
C6 C5 Cl3 119.9(3)
C4 C5 Cl3 119.4(3)
C5 C6 C7 119.0(3)
C5 C6 Cl4 120.7(3)
C7 C6 Cl4 120.3(3)
C6 C7 C2 120.1(3)
C6 C7 C8 131.5(3)
C2 C7 C8 107.3(3)
N2 C8 N1 123.4(3)
N2 C8 C7 128.4(3)
N1 C8 C7 105.9(3)
N2 C9 N3 123.3(3)
N2 C9 C10 128.3(3)
N3 C9 C10 105.9(3)
C11 C10 C15 120.5(3)
C11 C10 C9 131.7(4)
C15 C10 C9 107.3(3)
C10 C11 C12 118.7(4)
C10 C11 Cl5 120.1(3)
C12 C11 Cl5 121.1(3)
C11 C12 C13 120.9(4)
C11 C12 Cl6 119.5(3)
C13 C12 Cl6 119.7(3)
C14 C13 C12 120.9(4)
C14 C13 Cl7 119.8(3)
C12 C13 Cl7 119.3(3)
C13 C14 C15 119.0(4)
C13 C14 Cl8 120.2(3)
C15 C14 Cl8 120.9(3)
C14 C15 C10 120.0(3)
C14 C15 C16 133.0(4)
C10 C15 C16 106.6(3)
N4 C16 N3 123.4(3)
N4 C16 C15 128.8(3)
N3 C16 C15 106.0(3)
N4 C17 N5 123.1(3)
N4 C17 C18 129.1(3)
N5 C17 C18 106.0(3)
C19 C18 C23 119.7(3)
C19 C18 C17 132.5(3)
C23 C18 C17 107.2(3)
C20 C19 C18 118.7(4)
C20 C19 Cl9 121.4(3)
C18 C19 Cl9 119.9(3)
C19 C20 C21 121.2(3)
C19 C20 Cl10 119.5(3)
C21 C20 Cl10 119.3(3)
C22 C21 C20 120.9(4)
C22 C21 Cl11 119.3(3)
C20 C21 Cl11 119.8(3)
C21 C22 C23 118.5(3)
C21 C22 Cl12 121.4(3)
C23 C22 Cl12 120.1(3)
C22 C23 C18 120.9(3)
C22 C23 C24 131.4(3)
C18 C23 C24 107.2(3)
N6 C24 N5 123.6(3)
N6 C24 C23 128.2(3)
N5 C24 C23 105.8(3)
O1 C25 C30 121.2(4)
O1 C25 C26 122.1(3)
C30 C25 C26 116.4(4)
F1 C26 C27 118.7(4)
F1 C26 C25 119.1(4)
C27 C26 C25 122.2(4)
F2 C27 C26 120.3(4)
F2 C27 C28 119.8(4)
C26 C27 C28 119.9(4)
F3 C28 C27 120.3(5)
F3 C28 C29 119.9(5)
C27 C28 C29 119.8(4)
F4 C29 C28 120.1(4)
F4 C29 C30 120.5(5)
C28 C29 C30 119.4(4)
F5 C30 C25 118.5(4)
F5 C30 C29 119.1(4)
C25 C30 C29 122.3(4)
O1 B1 N1 108.4(3)
O1 B1 N5 117.0(3)
N1 B1 N5 105.1(3)
O1 B1 N3 116.6(3)
N1 B1 N3 104.8(3)
N5 B1 N3 103.7(3)
C2S C1S C6S 120.0
C2S C1S C7S 115.8(4)
C6S C1S C7S 124.2(4)
C1S C2S C3S 120.0
C2S C3S C4S 120.0
C5S C4S C3S 120.0
C6S C5S C4S 120.0
C5S C6S C1S 120.0
N1S C8S C9S 178.6(13)
C11S C10S C15S 120.0
C11S C10S C16S 119.98(8)
C15S C10S C16S 120.02(8)
C10S C11S C12S 120.0
C13S C12S C11S 120.0
C14S C13S C12S 120.0
C13S C14S C15S 120.0
C14S C15S C10S 120.0

loop_
_geom_bond_atom_site_label_1
_geom_bond_atom_site_label_2
_geom_bond_distance
Cl1 C3 1.710(4)
Cl2 C4 1.715(4)
Cl3 C5 1.718(4)
Cl4 C6 1.726(4)
Cl5 C11 1.716(4)
Cl6 C12 1.712(4)
Cl7 C13 1.718(4)
Cl8 C14 1.722(4)
Cl9 C19 1.722(4)
Cl10 C20 1.719(4)
Cl11 C21 1.714(4)
Cl12 C22 1.715(4)
F1 C26 1.336(4)
F2 C27 1.340(5)
F3 C28 1.340(5)
F4 C29 1.334(5)
F5 C30 1.334(5)
O1 C25 1.346(4)
O1 B1 1.448(5)
N1 C8 1.366(4)
N1 C1 1.367(4)
N1 B1 1.495(5)
N2 C9 1.336(5)
N2 C8 1.340(4)
N3 C9 1.365(4)
N3 C16 1.373(4)
N3 B1 1.506(5)
N4 C16 1.336(4)
N4 C17 1.340(4)
N5 C24 1.371(5)
N5 C17 1.376(4)
N5 B1 1.506(5)
N6 C24 1.338(4)
N6 C1 1.343(4)
C1 C2 1.450(5)
C2 C3 1.391(5)
C2 C7 1.417(5)
C3 C4 1.387(5)
C4 C5 1.410(5)
C5 C6 1.373(5)
C6 C7 1.394(5)
C7 C8 1.454(5)
C9 C10 1.454(5)
C10 C11 1.392(5)
C10 C15 1.432(5)
C11 C12 1.395(6)
C12 C13 1.409(6)
C13 C14 1.389(6)
C14 C15 1.397(5)
C15 C16 1.455(5)
C17 C18 1.447(5)
C18 C19 1.406(5)
C18 C23 1.421(5)
C19 C20 1.387(6)
C20 C21 1.403(6)
C21 C22 1.391(5)
C22 C23 1.395(5)
C23 C24 1.452(5)
C25 C30 1.373(5)
C25 C26 1.386(5)
C26 C27 1.368(6)
C27 C28 1.368(7)
C28 C29 1.368(7)
C29 C30 1.381(6)
C1S C2S 1.3900
C1S C6S 1.3900
C1S C7S 1.477(7)
C2S C3S 1.3900
C3S C4S 1.3900
C4S C5S 1.3900
C5S C6S 1.3900
N1S C8S 1.174(14)
C8S C9S 1.479(16)
C10S C11S 1.3900
C10S C15S 1.3900
C10S C16S 1.507(5)
C11S C12S 1.3900
C12S C13S 1.3900
C13S C14S 1.3900
C14S C15S 1.3900
